data_7712444
loop_
_publ_author_name
'Misawa-Suzuki, Tomoyo'
'Nagao, Hirotaka'

_publ_section_title
;
 Ru(IV)-Ru(IV) complexes having the doubly oxido-bridged core with a
 bridging carbonato or hydrogencarbonato ligand.
;
_journal_issue 9
_journal_name_full 'Dalton transactions (Cambridge, England : 2003)'
_journal_page_first 2863
_journal_page_last 2871
_journal_paper_doi 10.1039/d2dt04080h
_journal_volume 52
_journal_year 2023
_chemical_formula_moiety 'C29 H34 N6 O5 Ru2, 2(Cl O4), 2(O)'
_chemical_formula_sum 'C29 H34 Cl2 N6 O15 Ru2'
_chemical_formula_weight 979.66
_space_group_crystal_system triclinic
_space_group_IT_number 2
_space_group_name_Hall '-P 1'
_space_group_name_H-M_alt 'P -1'
_atom_sites_solution_hydrogens geom
_atom_sites_solution_primary dual
_audit_creation_date 2021-08-16
_audit_creation_method
;
Olex2 1.2
(compiled 2018.05.29 svn.r3508 for OlexSys, GUI svn.r5506)
;
_audit_update_record
;
2021-10-13 deposited with the CCDC.	2023-02-02 downloaded from the CCDC.
;
_cell_angle_alpha 116.757(2)
_cell_angle_beta 91.7440(10)
_cell_angle_gamma 98.8400(10)
_cell_formula_units_Z 2
_cell_length_a 12.1701(2)
_cell_length_b 13.1905(2)
_cell_length_c 13.4573(3)
_cell_measurement_reflns_used 11907
_cell_measurement_temperature 293(2)
_cell_measurement_theta_max 75.1200
_cell_measurement_theta_min 3.6660
_cell_volume 1893.88(7)
_computing_cell_refinement 'CrystalClear-SM Expert 2.0 r7 (Rigaku, 2011)'
_computing_data_collection 'CrystalClear-SM Expert 2.0 r7 (Rigaku, 2011)'
_computing_data_reduction 'CrystalClear-SM Expert 2.0 r7 (Rigaku, 2011)'
_computing_molecular_graphics 'Olex2 (Dolomanov et al., 2009)'
_computing_publication_material 'Olex2 (Dolomanov et al., 2009)'
_computing_structure_refinement 'ShelXL (Sheldrick, 2015)'
_computing_structure_solution 'ShelXT (Sheldrick, 2015)'
_diffrn_ambient_temperature 293(2)
_diffrn_detector CCD
_diffrn_detector_area_resol_mean 28.5714
_diffrn_detector_type 'Rigaku Saturn724+'
_diffrn_measured_fraction_theta_full 0.998
_diffrn_measured_fraction_theta_max 0.957
_diffrn_measurement_details
;
List of Runs (angles in degrees, time in seconds):

  # Type    Start    End  Width  t~exp~   \w     \q     \k     \f   Frames
#--------------------------------------------------------------------------
  1  \w    -38.00  35.00   0.50    0.38    --  -42.55  37.00 -30.00  146
  2  \w    -31.00  25.00   0.50    0.38    --  -42.55  93.00-136.00  112
  3  \w    -30.00  35.00   0.50    0.38    --  -42.55  37.00-150.00  130
  4  \w    -24.00  35.00   0.50    0.38    --  -42.55  19.00 -60.00  118
  5  \w    -44.00 -18.00   0.50    3.00    --  -90.25  45.00  30.00   52
  6  \w    -47.00 -22.00   0.50    3.00    --  -90.25  45.00  90.00   50
  7  \w    -48.00 -23.00   0.50    3.00    --  -90.25  45.00 150.00   50
  8  \w    -48.00 -16.00   0.50    3.00    --  -90.25  45.00  60.00   64
  9  \w    -48.00 -14.00   0.50    3.00    --  -90.25  45.00 -60.00   68
 10  \w    -52.00 -26.00   0.50    3.00    --  -90.25  93.00-136.00   52
 11  \w    -76.00 -34.00   0.50    0.38    --  -42.55  93.00-136.00   84
 12  \w     68.00 104.00   0.50    0.38    --   42.55 178.00 -60.00   72
 13  \w    118.00 146.00   0.50    3.00    --  109.88  93.00-136.00   56
 14  \w    150.00 176.00   0.50    3.00    --  109.88  93.00-136.00   52
 15  \w    141.00 178.00   0.50    3.00    --  109.88  45.00 -90.00   74
 16  \w    128.00 174.00   0.50    3.00    --  109.88  45.00   0.00   92
 17  \w    120.00 178.00   0.50    3.00    --  109.88 125.00 -30.00  116
 18  \w     97.00 176.00   0.50    3.00    --  109.88 125.00  60.00  158
 19  \w    100.00 170.00   0.50    3.00    --  109.88  30.00  30.00  140
 20  \w     88.00 178.00   0.50    3.00    --  109.88  45.00 -60.00  180
 21  \w     99.00 133.00   0.50    3.00    --  109.88  45.00 -90.00   68
 22  \w     89.00 119.00   0.50    3.00    --  109.88  45.00   0.00   60
 23  \w     38.00  65.00   0.50    3.00    --  109.88 -61.00-150.00   54
 24  \w     76.00 102.00   0.50    3.00    --  109.88 -94.00-150.00   52
 25  \w     72.00  98.00   0.50    3.00    --  109.88 -77.00 -60.00   52
 26  \w     46.00 100.00   0.50    3.00    --  109.88 -94.00 -90.00  108
 27  \w     44.00  69.00   0.50    3.00    --  109.88 -94.00-150.00   50
 28  \w     36.00 104.00   0.50    3.00    --  109.88 -94.00 -30.00  136
 29  \w     77.00 104.00   0.50    3.00    --  109.88 -94.00  60.00   54
 30  \w     60.00 103.00   0.50    3.00    --  109.88 -93.00 111.00   86
 31  \w     76.00 104.00   0.50    3.00    --  109.88 -94.00 150.00   56
 32  \w     41.00  67.00   0.50    3.00    --  109.88 -94.00  60.00   52
 33  \w     44.00  89.00   0.50    3.00    --  109.88 -94.00  90.00   90
 34  \w     47.00  99.00   0.50    3.00    --  109.88 -94.00  30.00  104
 35  \w     42.00  68.00   0.50    3.00    --  109.88 -77.00  60.00   52
 36  \w     40.00  66.00   0.50    3.00    --  109.88 -61.00   0.00   52
 37  \w      9.00  68.00   0.50    0.38    --   42.55 -93.00 111.00  118
 38  \w     38.00  74.00   0.50    3.00    --  109.88 -77.00 150.00   72
 39  \w     37.00  62.00   0.50    3.00    --  109.88 -61.00 150.00   50
 40  \w     65.00 116.00   0.50    0.38    --   42.55 178.00-180.00  102
 41  \w   -136.00 -85.00   0.50    3.00    --  -90.25 -93.00 111.00  102
 42  \w   -164.00-122.00   0.50    3.00    --  -90.25 -94.00   0.00   84
 43  \w   -148.00 -90.00   0.50    3.00    --  -90.25 -94.00-150.00  116
;
_diffrn_measurement_device 'AFC12 (Right): Kappa 3 circle'
_diffrn_measurement_device_type 'Rigaku Saturn724+ (2x2 bin mode)'
_diffrn_measurement_method 'profile data from \w-scans'
_diffrn_measurement_specimen_support 'Mitegen 50um'
_diffrn_orient_matrix_type 'CrysAlisPro convention (1999,Acta A55,543-557)'
_diffrn_orient_matrix_UB_11 0.1164612000
_diffrn_orient_matrix_UB_12 0.0701247000
_diffrn_orient_matrix_UB_13 0.0602147000
_diffrn_orient_matrix_UB_21 -0.0265260000
_diffrn_orient_matrix_UB_22 -0.0180269000
_diffrn_orient_matrix_UB_23 0.1027739000
_diffrn_orient_matrix_UB_31 0.0485453000
_diffrn_orient_matrix_UB_32 -0.1117562000
_diffrn_orient_matrix_UB_33 -0.0496042000
_diffrn_radiation_collimation 0.3
_diffrn_radiation_monochromator Confocal
_diffrn_radiation_probe x-ray
_diffrn_radiation_type CuK\a
_diffrn_radiation_wavelength 1.54184
_diffrn_reflns_av_R_equivalents 0.0375
_diffrn_reflns_av_unetI/netI 0.0455
_diffrn_reflns_Laue_measured_fraction_full 0.998
_diffrn_reflns_Laue_measured_fraction_max 0.957
_diffrn_reflns_limit_h_max 14
_diffrn_reflns_limit_h_min -15
_diffrn_reflns_limit_k_max 13
_diffrn_reflns_limit_k_min -16
_diffrn_reflns_limit_l_max 16
_diffrn_reflns_limit_l_min -16
_diffrn_reflns_number 21288
_diffrn_reflns_point_group_measured_fraction_full 0.998
_diffrn_reflns_point_group_measured_fraction_max 0.957
_diffrn_reflns_theta_full 67.684
_diffrn_reflns_theta_max 75.669
_diffrn_reflns_theta_min 3.699
_diffrn_source 'Rotating Anode'
_diffrn_source_current 24.0
_diffrn_source_power 1.2
_diffrn_source_target Mo
_diffrn_source_type 'Rotating Anode'
_diffrn_source_voltage 50.0
_exptl_absorpt_coefficient_mu 8.417
_exptl_absorpt_correction_T_max 1.00000
_exptl_absorpt_correction_T_min 0.73503
_exptl_absorpt_correction_type multi-scan
_exptl_absorpt_process_details
;
CrysAlisPro 1.171.40.82a (Rigaku Oxford Diffraction, 2020)
Empirical absorption correction using spherical harmonics,
implemented in SCALE3 ABSPACK scaling algorithm.
;
_exptl_crystal_colour 'clear intense orange'
_exptl_crystal_colour_lustre clear
_exptl_crystal_colour_modifier intense
_exptl_crystal_colour_primary orange
_exptl_crystal_density_diffrn 1.718
_exptl_crystal_description block
_exptl_crystal_F_000 984
_exptl_crystal_size_max 0.067
_exptl_crystal_size_mid 0.067
_exptl_crystal_size_min 0.033
_refine_diff_density_max 1.274
_refine_diff_density_min -0.816
_refine_diff_density_rms 0.094
_refine_ls_extinction_method none
_refine_ls_goodness_of_fit_ref 1.071
_refine_ls_hydrogen_treatment constr
_refine_ls_matrix_type full
_refine_ls_number_parameters 489
_refine_ls_number_reflns 7562
_refine_ls_number_restraints 0
_refine_ls_restrained_S_all 1.071
_refine_ls_R_factor_all 0.0459
_refine_ls_R_factor_gt 0.0404
_refine_ls_shift/su_max 0.066
_refine_ls_shift/su_mean 0.002
_refine_ls_structure_factor_coef Fsqd
_refine_ls_weighting_details 'w=1/[\s^2^(Fo^2^)+(0.0686P)^2^+1.2584P] where P=(Fo^2^+2Fc^2^)/3'
_refine_ls_weighting_scheme calc
_refine_ls_wR_factor_gt 0.1153
_refine_ls_wR_factor_ref 0.1198
_reflns_Friedel_coverage 0.000
_reflns_number_gt 6545
_reflns_number_total 7562
_reflns_threshold_expression 'I > 2\s(I)'
_cod_data_source_file d2dt04080h2.cif
_cod_data_source_block exp_389
_cod_database_code 7712444
_shelx_shelxl_version_number 2018/3
_chemical_oxdiff_formula C29H34N6O17Cl3Ru2
_chemical_oxdiff_usercomment '298 K'
_shelx_space_group_comment
;
The symmetry employed for this shelxl refinement is uniquely defined
by the following loop, which should always be used as a source of
symmetry information in preference to the above space-group names.
They are only intended as comments.
;
_diffrn_oxdiff_digest_frames
;
017a7dbaab7d9d4e3a2385158df93d825a03636c68c
;
_reflns_odcompleteness_completeness 99.91
_reflns_odcompleteness_iscentric 1
_reflns_odcompleteness_theta 66.97
_olex2_refinement_description
;
1. Fixed Uiso
 At 1.2 times of:
  All C(H) groups, All C(H,H) groups
 At 1.5 times of:
  All C(H,H,H) groups
2.a Secondary CH2 refined with riding coordinates:
 C4(H4A,H4B), C18(H18A,H18B), C15(H15A,H15B), C3(H3A,H3B), C1(H1A,H1B),
 C17(H17A,H17B)
2.b Aromatic/amide H refined with riding coordinates:
 C14(H14), C23(H23), C9(H9), C20(H20), C28(H28), C8(H8), C11(H11), C22(H22),
 C13(H13), C7(H7), C12(H12), C27(H27), C21(H21), C6(H6), C26(H26), C25(H25)
2.c Idealised Me refined as rotating group:
 C16(H16A,H16B,H16C), C2(H2A,H2B,H2C)
;
_olex2_submission_special_instructions 'No special instructions were received'
_oxdiff_exptl_absorpt_empirical_details
;
Empirical correction (ABSPACK) includes:
- Absorption correction using spherical harmonics
- Frame scaling
;
_oxdiff_exptl_absorpt_empirical_full_max 1.728
_oxdiff_exptl_absorpt_empirical_full_min 0.642

loop_
_space_group_symop_operation_xyz
'x, y, z'
'-x, -y, -z'

loop_
_atom_site_label
_atom_site_type_symbol
_atom_site_fract_x
_atom_site_fract_y
_atom_site_fract_z
_atom_site_U_iso_or_equiv
_atom_site_adp_type
_atom_site_occupancy
_atom_site_site_symmetry_order
_atom_site_calc_flag
_atom_site_refinement_flags_posn
_atom_site_refinement_flags_adp
_atom_site_refinement_flags_occupancy
_atom_site_disorder_assembly
_atom_site_disorder_group
Ru1 Ru 0.30933(2) 0.23078(2) 0.73142(2) 0.03589(10) Uani 1 1 d . . . . .
Ru2 Ru 0.29620(2) 0.42455(2) 0.76326(2) 0.03586(10) Uani 1 1 d . . . . .
Cl2 Cl 0.03034(13) -0.23253(11) 0.64771(14) 0.0826(4) Uani 1 1 d . . . . .
Cl1 Cl 0.57883(13) 0.81651(13) 0.70947(13) 0.0776(4) Uani 1 1 d . . . . .
O2 O 0.2889(2) 0.2874(2) 0.6259(2) 0.0403(5) Uani 1 1 d . . . . .
O4 O 0.4649(2) 0.4598(2) 0.7715(3) 0.0457(6) Uani 1 1 d . . . . .
O1 O 0.3053(2) 0.3653(2) 0.8694(2) 0.0429(6) Uani 1 1 d . . . . .
O3 O 0.4782(2) 0.2798(2) 0.7476(2) 0.0442(6) Uani 1 1 d . . . . .
O5 O 0.6281(2) 0.4088(3) 0.7747(3) 0.0549(7) Uani 1 1 d . . . . .
N3 N 0.1403(3) 0.1628(3) 0.7141(3) 0.0426(7) Uani 1 1 d . . . . .
N2 N 0.3290(3) 0.0728(3) 0.6007(3) 0.0427(7) Uani 1 1 d . . . . .
N1 N 0.3110(3) 0.1314(3) 0.8212(3) 0.0453(7) Uani 1 1 d . . . . .
N5 N 0.3011(3) 0.5919(3) 0.8912(3) 0.0427(7) Uani 1 1 d . . . . .
N4 N 0.2675(3) 0.5086(3) 0.6631(3) 0.0420(7) Uani 1 1 d . . . . .
N6 N 0.1245(3) 0.4132(3) 0.7641(3) 0.0440(7) Uani 1 1 d . . . . .
C29 C 0.5256(3) 0.3836(3) 0.7654(3) 0.0411(8) Uani 1 1 d . . . . .
C5 C 0.3268(3) -0.0152(3) 0.6251(4) 0.0470(9) Uani 1 1 d . . . . .
C14 C 0.0636(3) 0.1493(3) 0.6328(3) 0.0458(8) Uani 1 1 d . . . . .
H14 H 0.085626 0.171598 0.578882 0.055 Uiso 1 1 calc R . . . .
C23 C 0.3102(4) 0.6208(4) 1.0020(4) 0.0494(9) Uani 1 1 d . . . . .
H23 H 0.324636 0.566628 1.024660 0.059 Uiso 1 1 calc R . . . .
C9 C 0.3479(3) 0.0581(4) 0.4973(4) 0.0481(9) Uani 1 1 d . . . . .
H9 H 0.350603 0.120069 0.481449 0.058 Uiso 1 1 calc R . . . .
C10 C 0.1103(3) 0.1284(3) 0.7911(4) 0.0472(9) Uani 1 1 d . . . . .
C20 C 0.2651(4) 0.7780(4) 0.9349(5) 0.0618(12) Uani 1 1 d . . . . .
H20 H 0.248720 0.830541 0.910809 0.074 Uiso 1 1 calc R . . . .
C4 C 0.2042(3) 0.1442(4) 0.8756(4) 0.0491(9) Uani 1 1 d . . . . .
H4A H 0.212723 0.220225 0.939421 0.059 Uiso 1 1 calc R . . . .
H4B H 0.187157 0.086784 0.901995 0.059 Uiso 1 1 calc R . . . .
C18 C 0.1504(4) 0.4535(4) 0.6069(4) 0.0538(10) Uani 1 1 d . . . . .
H18A H 0.150830 0.379202 0.543126 0.065 Uiso 1 1 calc R . . . .
H18B H 0.121496 0.502089 0.579716 0.065 Uiso 1 1 calc R . . . .
C24 C 0.0760(3) 0.4370(4) 0.6878(4) 0.0538(10) Uani 1 1 d . . . . .
C28 C 0.0658(4) 0.3962(3) 0.8396(4) 0.0541(10) Uani 1 1 d . . . . .
H28 H 0.101899 0.383684 0.893837 0.065 Uiso 1 1 calc R . . . .
C19 C 0.2797(3) 0.6697(3) 0.8583(4) 0.0480(9) Uani 1 1 d . . . . .
C8 C 0.3632(4) -0.0470(4) 0.4147(4) 0.0595(11) Uani 1 1 d . . . . .
H8 H 0.376234 -0.056063 0.343704 0.071 Uiso 1 1 calc R . . . .
C11 C 0.0008(4) 0.0810(4) 0.7907(5) 0.0590(11) Uani 1 1 d . . . . .
H11 H -0.019441 0.057824 0.844403 0.071 Uiso 1 1 calc R . . . .
C22 C 0.2985(4) 0.7290(4) 1.0812(4) 0.0612(11) Uani 1 1 d . . . . .
H22 H 0.306501 0.748389 1.156888 0.073 Uiso 1 1 calc R . . . .
C15 C 0.3472(4) 0.4880(4) 0.5744(4) 0.0573(10) Uani 1 1 d . . . . .
H15A H 0.422539 0.523933 0.611639 0.069 Uiso 1 1 calc R . . . .
H15B H 0.345238 0.405467 0.532781 0.069 Uiso 1 1 calc R . . . .
C3 C 0.3065(5) 0.0064(4) 0.7412(4) 0.0631(12) Uani 1 1 d . . . . .
H3A H 0.362100 -0.022366 0.769588 0.076 Uiso 1 1 calc R . . . .
H3B H 0.233582 -0.037036 0.738532 0.076 Uiso 1 1 calc R . . . .
C13 C -0.0474(4) 0.1028(4) 0.6284(4) 0.0566(10) Uani 1 1 d . . . . .
H13 H -0.100183 0.094612 0.572584 0.068 Uiso 1 1 calc R . . . .
O13 O 0.0834(5) -0.1664(5) 0.7583(5) 0.1178(19) Uani 1 1 d . . . . .
C7 C 0.3590(4) -0.1385(4) 0.4388(5) 0.0661(13) Uani 1 1 d . . . . .
H7 H 0.368493 -0.210344 0.383979 0.079 Uiso 1 1 calc R . . . .
C12 C -0.0782(4) 0.0691(4) 0.7075(5) 0.0648(12) Uani 1 1 d . . . . .
H12 H -0.152663 0.037935 0.705639 0.078 Uiso 1 1 calc R . . . .
C1 C 0.4102(4) 0.1783(5) 0.9084(5) 0.0644(12) Uani 1 1 d . . . . .
H1A H 0.410544 0.259500 0.956650 0.077 Uiso 1 1 calc R . . . .
H1B H 0.477654 0.173303 0.871204 0.077 Uiso 1 1 calc R . . . .
C27 C -0.0472(4) 0.3971(5) 0.8382(5) 0.0726(15) Uani 1 1 d . . . . .
H27 H -0.087910 0.384310 0.890244 0.087 Uiso 1 1 calc R . . . .
C21 C 0.2749(5) 0.8079(4) 1.0474(5) 0.0684(14) Uani 1 1 d . . . . .
H21 H 0.265714 0.880938 1.099903 0.082 Uiso 1 1 calc R . . . .
C16 C 0.3231(6) 0.5331(5) 0.4922(5) 0.0729(14) Uani 1 1 d . . . . .
H16A H 0.380931 0.521991 0.443383 0.109 Uiso 1 1 calc GR . . . .
H16B H 0.320991 0.613987 0.532484 0.109 Uiso 1 1 calc GR . . . .
H16C H 0.252220 0.491931 0.448711 0.109 Uiso 1 1 calc GR . . . .
C6 C 0.3407(4) -0.1225(4) 0.5450(5) 0.0617(12) Uani 1 1 d . . . . .
H6 H 0.337616 -0.183404 0.562505 0.074 Uiso 1 1 calc R . . . .
C17 C 0.2799(5) 0.6360(4) 0.7367(4) 0.0619(12) Uani 1 1 d . . . . .
H17A H 0.349504 0.674552 0.725652 0.074 Uiso 1 1 calc R . . . .
H17B H 0.219248 0.663259 0.713474 0.074 Uiso 1 1 calc R . . . .
C26 C -0.0990(4) 0.4174(5) 0.7575(7) 0.090(2) Uani 1 1 d . . . . .
H26 H -0.175634 0.416542 0.753803 0.108 Uiso 1 1 calc R . . . .
C25 C -0.0376(4) 0.4387(5) 0.6832(6) 0.0760(16) Uani 1 1 d . . . . .
H25 H -0.071757 0.454255 0.630123 0.091 Uiso 1 1 calc R . . . .
O9 O 0.5495(7) 0.7608(5) 0.5904(5) 0.135(2) Uani 1 1 d . . . . .
O8 O 0.4872(7) 0.8530(9) 0.7579(7) 0.171(4) Uani 1 1 d . . . . .
C2 C 0.4145(5) 0.1181(7) 0.9807(6) 0.0854(17) Uani 1 1 d . . . . .
H2A H 0.420936 0.039080 0.934906 0.128 Uiso 1 1 calc GR . . . .
H2B H 0.347210 0.120408 1.016550 0.128 Uiso 1 1 calc GR . . . .
H2C H 0.477982 0.156473 1.036676 0.128 Uiso 1 1 calc GR . . . .
O7 O 0.6594(9) 0.9096(7) 0.7424(7) 0.210(5) Uani 1 1 d . . . . .
O6 O 0.6024(9) 0.7331(7) 0.7354(8) 0.178(4) Uani 1 1 d . . . . .
O10 O 0.0490(12) -0.1753(7) 0.5866(7) 0.215(5) Uani 1 1 d . . . . .
O11 O -0.0808(8) -0.2282(13) 0.6470(11) 0.264(7) Uani 1 1 d . . . . .
O12 O 0.0348(11) -0.3415(6) 0.6026(9) 0.252(7) Uani 1 1 d . . . . .
O15 O 0.2685(5) 0.3651(4) 1.1529(5) 0.1108(17) Uani 1 1 d . . . . .
O14 O -0.1493(8) -0.0549(10) 0.9185(9) 0.201(4) Uani 1 1 d . . . . .

loop_
_atom_site_aniso_label
_atom_site_aniso_U_11
_atom_site_aniso_U_22
_atom_site_aniso_U_33
_atom_site_aniso_U_23
_atom_site_aniso_U_13
_atom_site_aniso_U_12
Ru1 0.03091(15) 0.03294(15) 0.04251(16) 0.01567(12) 0.00506(11) 0.00772(10)
Ru2 0.02963(15) 0.03268(15) 0.04235(16) 0.01413(12) 0.00350(11) 0.00796(10)
Cl2 0.0815(9) 0.0581(7) 0.0929(10) 0.0257(7) -0.0204(8) 0.0058(6)
Cl1 0.0824(9) 0.0750(8) 0.0853(9) 0.0434(7) 0.0159(7) 0.0202(7)
O2 0.0362(13) 0.0392(12) 0.0436(13) 0.0164(11) 0.0052(10) 0.0106(10)
O4 0.0310(12) 0.0411(13) 0.0644(17) 0.0243(12) 0.0024(12) 0.0058(10)
O1 0.0394(14) 0.0417(13) 0.0439(14) 0.0158(11) 0.0043(11) 0.0098(11)
O3 0.0341(13) 0.0414(13) 0.0593(16) 0.0239(12) 0.0065(12) 0.0111(11)
O5 0.0287(13) 0.0536(16) 0.082(2) 0.0311(15) 0.0053(13) 0.0074(11)
N3 0.0335(15) 0.0375(15) 0.0512(17) 0.0153(13) 0.0052(13) 0.0076(12)
N2 0.0353(16) 0.0345(14) 0.0502(18) 0.0127(13) 0.0026(13) 0.0059(12)
N1 0.0410(17) 0.0460(17) 0.0556(19) 0.0283(15) 0.0064(14) 0.0106(14)
N5 0.0339(15) 0.0351(15) 0.0508(18) 0.0128(13) 0.0029(13) 0.0059(12)
N4 0.0389(16) 0.0391(15) 0.0480(17) 0.0191(13) 0.0011(13) 0.0111(13)
N6 0.0365(16) 0.0361(15) 0.0529(18) 0.0140(13) 0.0061(14) 0.0094(12)
C29 0.0318(17) 0.0421(18) 0.049(2) 0.0193(16) 0.0061(15) 0.0097(14)
C5 0.0390(19) 0.0400(19) 0.060(2) 0.0199(17) 0.0052(17) 0.0106(15)
C14 0.039(2) 0.0399(18) 0.047(2) 0.0104(16) -0.0005(16) 0.0077(15)
C23 0.044(2) 0.046(2) 0.047(2) 0.0136(17) -0.0014(17) 0.0051(17)
C9 0.042(2) 0.045(2) 0.048(2) 0.0148(17) 0.0062(17) 0.0078(16)
C10 0.041(2) 0.0438(19) 0.055(2) 0.0211(17) 0.0100(17) 0.0073(16)
C20 0.067(3) 0.039(2) 0.069(3) 0.014(2) 0.003(2) 0.015(2)
C4 0.042(2) 0.054(2) 0.059(2) 0.0323(19) 0.0132(18) 0.0079(17)
C18 0.043(2) 0.055(2) 0.066(3) 0.030(2) -0.0077(19) 0.0100(18)
C24 0.036(2) 0.049(2) 0.074(3) 0.024(2) 0.0019(19) 0.0150(17)
C28 0.043(2) 0.0417(19) 0.065(3) 0.0123(18) 0.0172(19) 0.0085(16)
C19 0.042(2) 0.0383(18) 0.057(2) 0.0172(17) -0.0014(17) 0.0064(16)
C8 0.047(2) 0.059(3) 0.055(2) 0.010(2) 0.0060(19) 0.012(2)
C11 0.046(2) 0.062(3) 0.075(3) 0.037(2) 0.013(2) 0.004(2)
C22 0.059(3) 0.054(2) 0.052(2) 0.009(2) 0.006(2) 0.008(2)
C15 0.058(3) 0.067(3) 0.062(3) 0.039(2) 0.018(2) 0.021(2)
C3 0.084(3) 0.047(2) 0.076(3) 0.037(2) 0.024(3) 0.027(2)
C13 0.039(2) 0.052(2) 0.065(3) 0.016(2) -0.0003(19) 0.0067(18)
O13 0.133(5) 0.102(3) 0.100(4) 0.045(3) -0.044(3) -0.012(3)
C7 0.059(3) 0.045(2) 0.073(3) 0.006(2) 0.008(2) 0.017(2)
C12 0.035(2) 0.064(3) 0.088(4) 0.031(3) 0.007(2) 0.0035(19)
C1 0.045(2) 0.087(3) 0.078(3) 0.054(3) -0.005(2) 0.007(2)
C27 0.050(3) 0.064(3) 0.093(4) 0.024(3) 0.027(3) 0.016(2)
C21 0.072(3) 0.043(2) 0.068(3) 0.005(2) 0.009(3) 0.016(2)
C16 0.094(4) 0.078(3) 0.068(3) 0.045(3) 0.021(3) 0.031(3)
C6 0.059(3) 0.042(2) 0.079(3) 0.022(2) 0.008(2) 0.016(2)
C17 0.090(4) 0.0372(19) 0.056(3) 0.0203(18) 0.002(2) 0.010(2)
C26 0.032(2) 0.083(4) 0.138(6) 0.032(4) 0.021(3) 0.022(2)
C25 0.040(2) 0.079(3) 0.115(5) 0.046(3) 0.004(3) 0.021(2)
O9 0.201(7) 0.113(4) 0.081(3) 0.034(3) 0.021(4) 0.031(4)
O8 0.162(7) 0.240(9) 0.143(6) 0.082(6) 0.059(5) 0.139(7)
C2 0.073(4) 0.119(5) 0.093(4) 0.075(4) 0.002(3) 0.016(3)
O7 0.246(10) 0.165(7) 0.141(6) 0.055(5) -0.019(6) -0.125(7)
O6 0.254(10) 0.148(6) 0.174(7) 0.087(6) 0.017(7) 0.109(7)
O10 0.400(18) 0.127(6) 0.123(6) 0.072(5) -0.027(8) 0.032(8)
O11 0.112(6) 0.322(16) 0.210(11) 0.000(10) -0.034(7) 0.034(8)
O12 0.380(15) 0.082(4) 0.218(9) 0.005(5) -0.177(10) 0.078(6)
O15 0.115(4) 0.065(2) 0.133(4) 0.038(3) -0.018(3) -0.004(2)
O14 0.173(8) 0.271(11) 0.220(10) 0.174(9) 0.054(7) 0.006(7)

loop_
_atom_type_symbol
_atom_type_description
_atom_type_scat_dispersion_real
_atom_type_scat_dispersion_imag
_atom_type_scat_source
C C 0.0181 0.0091 'International Tables Vol C Tables 4.2.6.8 and 6.1.1.4'
H H 0.0000 0.0000 'International Tables Vol C Tables 4.2.6.8 and 6.1.1.4'
Cl Cl 0.3639 0.7018 'International Tables Vol C Tables 4.2.6.8 and 6.1.1.4'
N N 0.0311 0.0180 'International Tables Vol C Tables 4.2.6.8 and 6.1.1.4'
O O 0.0492 0.0322 'International Tables Vol C Tables 4.2.6.8 and 6.1.1.4'
Ru Ru 0.0552 3.2960 'International Tables Vol C Tables 4.2.6.8 and 6.1.1.4'

loop_
_geom_angle_atom_site_label_1
_geom_angle_atom_site_label_2
_geom_angle_atom_site_label_3
_geom_angle
_geom_angle_site_symmetry_1
_geom_angle_site_symmetry_3
O2 Ru1 Ru2 50.42(8) . .
O2 Ru1 O1 101.09(11) . .
O2 Ru1 O3 91.75(11) . .
O2 Ru1 N3 93.07(13) . .
O2 Ru1 N2 89.56(13) . .
O2 Ru1 N1 167.12(13) . .
O1 Ru1 Ru2 50.83(8) . .
O1 Ru1 O3 89.06(11) . .
O1 Ru1 N3 94.56(12) . .
O1 Ru1 N2 168.76(13) . .
O1 Ru1 N1 89.58(13) . .
O3 Ru1 Ru2 87.39(7) . .
O3 Ru1 N3 173.30(11) . .
O3 Ru1 N2 87.02(12) . .
O3 Ru1 N1 95.65(12) . .
N3 Ru1 Ru2 99.27(9) . .
N3 Ru1 N2 88.38(12) . .
N3 Ru1 N1 78.77(13) . .
N2 Ru1 Ru2 139.35(10) . .
N2 Ru1 N1 80.33(14) . .
N1 Ru1 Ru2 140.31(10) . .
O2 Ru2 Ru1 50.44(8) . .
O2 Ru2 O4 90.88(11) . .
O2 Ru2 O1 100.93(11) . .
O2 Ru2 N5 167.47(13) . .
O2 Ru2 N4 86.66(12) . .
O2 Ru2 N6 95.53(12) . .
O4 Ru2 Ru1 88.47(7) . .
O4 Ru2 N5 89.17(12) . .
O4 Ru2 N4 94.81(12) . .
O4 Ru2 N6 171.96(11) . .
O1 Ru2 Ru1 50.64(8) . .
O1 Ru2 O4 91.31(12) . .
O1 Ru2 N5 91.59(13) . .
O1 Ru2 N4 170.19(11) . .
O1 Ru2 N6 92.23(13) . .
N5 Ru2 Ru1 142.07(10) . .
N5 Ru2 N4 80.85(13) . .
N4 Ru2 Ru1 137.06(9) . .
N6 Ru2 Ru1 99.35(9) . .
N6 Ru2 N5 83.51(12) . .
N6 Ru2 N4 80.76(13) . .
O10 Cl2 O13 111.6(5) . .
O10 Cl2 O11 93.5(9) . .
O11 Cl2 O13 109.3(6) . .
O12 Cl2 O13 115.1(4) . .
O12 Cl2 O10 119.2(7) . .
O12 Cl2 O11 105.3(8) . .
O8 Cl1 O9 107.5(5) . .
O8 Cl1 O6 108.3(6) . .
O7 Cl1 O9 111.4(5) . .
O7 Cl1 O8 107.3(7) . .
O7 Cl1 O6 115.9(7) . .
O6 Cl1 O9 106.1(5) . .
Ru2 O2 Ru1 79.14(10) . .
C29 O4 Ru2 121.2(2) . .
Ru1 O1 Ru2 78.53(10) . .
C29 O3 Ru1 122.0(2) . .
C14 N3 Ru1 125.3(3) . .
C10 N3 Ru1 114.4(3) . .
C10 N3 C14 120.3(3) . .
C5 N2 Ru1 116.7(3) . .
C5 N2 C9 119.9(3) . .
C9 N2 Ru1 123.4(3) . .
C4 N1 Ru1 103.6(2) . .
C3 N1 Ru1 110.3(3) . .
C3 N1 C4 109.1(3) . .
C1 N1 Ru1 111.6(3) . .
C1 N1 C4 110.4(4) . .
C1 N1 C3 111.5(4) . .
C23 N5 Ru2 124.0(3) . .
C19 N5 Ru2 115.9(3) . .
C19 N5 C23 119.6(4) . .
C18 N4 Ru2 104.1(2) . .
C18 N4 C15 109.1(3) . .
C15 N4 Ru2 112.5(2) . .
C17 N4 Ru2 109.7(3) . .
C17 N4 C18 112.4(3) . .
C17 N4 C15 108.9(4) . .
C24 N6 Ru2 113.8(3) . .
C28 N6 Ru2 124.8(3) . .
C28 N6 C24 121.0(4) . .
O3 C29 O4 120.8(3) . .
O5 C29 O4 119.8(3) . .
O5 C29 O3 119.4(3) . .
N2 C5 C3 117.5(4) . .
N2 C5 C6 121.1(4) . .
C6 C5 C3 121.4(4) . .
N3 C14 C13 120.9(4) . .
N5 C23 C22 121.0(4) . .
N2 C9 C8 121.3(4) . .
N3 C10 C4 115.4(3) . .
N3 C10 C11 121.4(4) . .
C11 C10 C4 123.2(4) . .
C21 C20 C19 119.5(5) . .
N1 C4 C10 109.0(3) . .
N4 C18 C24 110.3(4) . .
N6 C24 C18 116.1(3) . .
N6 C24 C25 119.9(5) . .
C25 C24 C18 123.9(5) . .
N6 C28 C27 121.0(5) . .
N5 C19 C20 121.1(4) . .
N5 C19 C17 116.9(4) . .
C20 C19 C17 121.9(4) . .
C9 C8 C7 119.0(5) . .
C10 C11 C12 118.1(5) . .
C21 C22 C23 119.4(5) . .
C16 C15 N4 115.3(4) . .
C5 C3 N1 113.9(3) . .
C12 C13 C14 118.9(4) . .
C6 C7 C8 119.3(4) . .
C13 C12 C11 120.5(4) . .
N1 C1 C2 115.2(4) . .
C28 C27 C26 118.5(6) . .
C22 C21 C20 119.4(4) . .
C7 C6 C5 119.4(5) . .
C19 C17 N4 114.2(4) . .
C25 C26 C27 120.1(5) . .
C26 C25 C24 119.4(6) . .

loop_
_geom_bond_atom_site_label_1
_geom_bond_atom_site_label_2
_geom_bond_distance
_geom_bond_site_symmetry_2
Ru1 Ru2 2.4261(3) .
Ru1 O2 1.905(3) .
Ru1 O1 1.914(3) .
Ru1 O3 2.031(3) .
Ru1 N3 2.076(3) .
Ru1 N2 2.091(3) .
Ru1 N1 2.147(3) .
Ru2 O2 1.904(3) .
Ru2 O4 2.022(3) .
Ru2 O1 1.919(3) .
Ru2 N5 2.091(3) .
Ru2 N4 2.146(3) .
Ru2 N6 2.072(3) .
Cl2 O13 1.411(5) .
Cl2 O10 1.347(9) .
Cl2 O11 1.362(9) .
Cl2 O12 1.295(6) .
Cl1 O9 1.436(6) .
Cl1 O8 1.352(6) .
Cl1 O7 1.334(7) .
Cl1 O6 1.360(7) .
O4 C29 1.312(4) .
O3 C29 1.311(5) .
O5 C29 1.228(5) .
N3 C14 1.346(5) .
N3 C10 1.344(6) .
N2 C5 1.338(5) .
N2 C9 1.348(6) .
N1 C4 1.506(5) .
N1 C3 1.500(6) .
N1 C1 1.499(6) .
N5 C23 1.358(6) .
N5 C19 1.342(5) .
N4 C18 1.501(5) .
N4 C15 1.515(6) .
N4 C17 1.497(5) .
N6 C24 1.346(6) .
N6 C28 1.339(6) .
C5 C3 1.493(7) .
C5 C6 1.379(6) .
C14 C13 1.383(6) .
C23 C22 1.377(6) .
C9 C8 1.377(6) .
C10 C4 1.508(6) .
C10 C11 1.381(6) .
C20 C19 1.378(6) .
C20 C21 1.378(8) .
C18 C24 1.505(7) .
C24 C25 1.387(6) .
C28 C27 1.377(7) .
C19 C17 1.491(7) .
C8 C7 1.378(8) .
C11 C12 1.390(8) .
C22 C21 1.373(8) .
C15 C16 1.514(7) .
C13 C12 1.368(8) .
C7 C6 1.378(8) .
C1 C2 1.513(7) .
C27 C26 1.387(10) .
C26 C25 1.368(10) .

loop_
_smtbx_masks_void_nr
_smtbx_masks_void_average_x
_smtbx_masks_void_average_y
_smtbx_masks_void_average_z
_smtbx_masks_void_volume
_smtbx_masks_void_count_electrons
1 0.007 0.282 0.068 41.6 12.0
2 -0.007 0.718 0.932 41.6 10.7
